data_9013996
loop_
_publ_author_name
'Rastsvetaeva, R. K.'
'Ivanova, A. G.'
'Chukanov, N. V.'
'Verin, I. A.'

_publ_section_title
;
 Crystal structure of alloriite
;
_journal_name_full 'Doklady Earth Sciences'
_journal_page_first 815
_journal_page_last 819
_journal_paper_doi 10.1134/S1028334X07050340
_journal_volume 415
_journal_year 2007
_chemical_compound_source 'Sabatino volcanic complex, Latium, Italy'
_chemical_formula_sum 'C0.31 H18 Al12 Ca2.23 Cl0.17 K2.16 Na11.61 O61.79 S2.7 Si12'
_chemical_name_mineral Alloriite
_space_group_IT_number 159
_symmetry_space_group_name_Hall 'P 3 -2c'
_symmetry_space_group_name_H-M 'P 3 1 c'
_cell_angle_alpha 90
_cell_angle_beta 90
_cell_angle_gamma 120
_cell_formula_units_Z 2
_cell_length_a 12.892
_cell_length_b 12.892
_cell_length_c 21.340
_cell_volume 3071.607
_database_code_amcsd 0012512
_exptl_crystal_density_diffrn 2.384
_cod_original_formula_sum 'Si12 Al12 O61.79 Ca2.23 K2.16 Na11.61 S2.7 C.31 Cl.17 H18'
_cod_database_code 9013996

loop_
_space_group_symop_operation_xyz
x,y,z
x-y,-y,1/2+z
-y,x-y,z
y,x,1/2+z
-x+y,-x,z
-x,-x+y,1/2+z

loop_
_atom_site_label
_atom_site_fract_x
_atom_site_fract_y
_atom_site_fract_z
_atom_site_occupancy
_atom_site_U_iso_or_equiv
_atom_site_type_symbol
_atom_site_attached_hydrogens
Si1 0.25060 -0.00020 0.49500 1.00000 0.02140 Si 0
Si2 0.91980 0.58320 0.36930 1.00000 0.02052 Si 0
Si3 0.00260 0.25390 0.24610 1.00000 0.02216 Si 0
Si4 0.92000 0.58350 0.12220 1.00000 0.02064 Si 0
Al1 0.74510 0.99980 0.99510 1.00000 0.02229 Al 0
Al2 0.08320 0.40670 0.86930 1.00000 0.02254 Al 0
Al3 0.00380 0.74640 0.74610 1.00000 0.02039 Al 0
Al4 0.08320 0.40670 0.62220 1.00000 0.02318 Al 0
O1 0.65870 0.00280 0.18460 1.00000 0.03673 O 0
O2_1 0.00120 0.32950 0.18580 1.00000 0.04053 O 0
O3 0.99720 0.65760 0.31060 1.00000 0.03926 O 0
O4 0.00120 0.32660 0.30910 1.00000 0.04306 O 0
O5 0.22470 0.10590 0.24680 1.00000 0.03546 O 0
O6 0.66900 0.01620 0.43130 1.00000 0.04179 O 0
O7 0.33440 0.01270 0.43640 1.00000 0.04306 O 0
O8 0.66730 0.01780 0.05710 1.00000 0.03673 O 0
O9 0.33840 0.01450 0.05250 1.00000 0.03926 O 0
O10 0.11470 0.23540 0.00760 1.00000 0.04813 O 0
O11 0.11460 0.23710 0.48730 1.00000 0.05953 O 0
O12 0.12270 0.24820 0.24760 1.00000 0.05066 O 0
O13 0.54260 0.46140 0.12270 1.00000 0.05319 O 0
O14 0.45930 0.54220 0.87170 1.00000 0.04686 O 0
O15 0.45020 0.23180 0.12930 1.00000 0.03420 O 0
O16 0.44700 0.23100 0.36520 1.00000 0.04306 O 0
Ca1a 0.66670 0.33340 0.14000 0.80000 0.04192 Ca 0
Ca1b 0.66670 0.33340 0.10480 0.20000 0.02786 Ca 0
Ca2a 0.66670 0.33340 0.35810 0.75000 0.05332 Ca 0
Ca2b 0.66670 0.33340 0.32760 0.25000 0.05066 Ca 0
Ca3 0.00000 0.00000 0.20590 0.23000 0.05940 Ca 0
K 0.21740 0.43410 0.37320 0.72000 0.03660 K 0
Na1 0.22340 0.44520 0.35500 0.28000 0.01267 Na 0
Na2 0.21900 0.43760 0.12460 1.00000 0.03166 Na 0
Na3a 0.49580 0.51320 0.24630 0.81000 0.02799 Na 0
Na3b 0.47800 0.52900 0.25740 0.19000 0.03546 Na 0
Na4a -0.00080 0.49660 0.49620 0.80000 0.03090 Na 0
Na4b 0.55000 0.48700 -0.00800 0.20000 0.08486 Na 0
Na5 0.00000 0.00000 0.25300 0.77000 0.05953 Na 0
Na6a 0.00000 0.00000 0.49930 0.75000 0.05573 Na 0
Na6b 0.00000 0.00000 0.44300 0.25000 0.05319 Na 0
S1a 0.33340 0.66670 0.46750 0.80000 0.04813 S 0
S1b 0.33340 0.66670 0.48470 0.20000 0.02026 S 0
O1a.1 0.21400 0.60900 0.44280 0.68000 0.04686 O 0
O1b.1 0.20700 0.60300 0.47400 0.32000 0.04686 O 0
O1.2 0.66670 0.33340 0.04600 0.80000 0.04939 O 0
S2 0.33340 0.66670 0.24730 0.70000 0.03736 S 0
O2_2 0.21320 0.60000 0.22340 0.70000 0.04433 O 0
S3a 0.33340 0.66670 0.02070 0.75000 0.03762 S 0
O3a.1 0.20700 0.60320 0.04050 1.00000 0.06016 O 0
O3a.2 0.66670 0.33340 0.44930 0.61000 0.06459 O 0
S3b 0.33340 0.66670 0.06600 0.25000 0.03166 S 0
O3b 0.33340 0.66670 0.13600 0.25000 0.05319 O 0
C 0.33340 0.66670 0.30400 0.31000 0.04939 C 0
Oc 0.23600 0.61600 0.29700 0.30000 0.06713 O 0
Wat1a 0.00000 0.00000 0.36100 0.75000 0.04433 O 2
Wat1b 0.00000 0.00000 0.40100 0.25000 0.05446 O 2
Wat2a 0.00000 0.00000 0.12170 0.78000 0.05826 O 2
Wat2b 0.06700 0.04600 0.11400 0.22000 0.04559 O 2
Wat3 0.61100 0.20900 0.24000 0.23000 0.04433 O 2
Cl 0.66670 0.33340 0.24000 0.17000 0.06282 Cl 0

loop_
_cod_changelog_entry_id
_cod_changelog_entry_author
_cod_changelog_entry_date
_cod_changelog_entry_text
1
;cod-tools version 3.8.0
Id: cif_guess_AMCSD_atom_types 9581 2023-05-17 12:35:41Z saulius
;
2023-05-18T11:42:44+03:00
;Derived atom types and hydrogen counts
from atom names that follow the AMCSD naming convention
(Wat == water, O-H == hydroxyl).
;
2
;cod-tools version 3.10.1
Id: cif_fix_AMCSD_atom_labels 10224 2024-08-07 11:09:31Z saulius
;
2024-08-07T19:40:11+03:00
;Changed the following '_atom_site_label' values:
the first duplicated label 'O2'  converted to 'O2_1'
duplicated label 'O2' at index 45 converted to 'O2_2'
;

loop_
_cod_related_entry_id
_cod_related_entry_database
_cod_related_entry_code
1 AMCSD 0012512
